data_7024150
loop_
_publ_author_name
'Wooles, Ashley J.'
'Mills, David P.'
'Lewis, William'
'Blake, Alexander J.'
'Liddle, Stephen T.'

_publ_section_title
;
 Lanthanide tri-benzyl complexes: structural variations and useful
 precursors to phosphorus-stabilised lanthanide carbenes.
;
_journal_issue 2
_journal_name_full 'Dalton transactions (Cambridge, England : 2003)'
_journal_page_first 500
_journal_page_last 510
_journal_paper_doi 10.1039/b911717b
_journal_volume 39
_journal_year 2010
_chemical_formula_moiety 'C42 H53 Er N2 O P2 Si2'
_chemical_formula_sum 'C42 H53 Er N2 O P2 Si2'
_chemical_formula_weight 887.24
_chemical_name_systematic
;
?
;
_space_group_IT_number 11
_symmetry_cell_setting monoclinic
_symmetry_space_group_name_Hall '-P 2yb'
_symmetry_space_group_name_H-M 'P 1 21/m 1'
_atom_sites_solution_hydrogens 'geom, Me from difmap'
_atom_sites_solution_primary heavy
_atom_sites_solution_secondary difmap
_audit_creation_method 'enCIFer editing of SHELXL97 CIF output'
_cell_angle_alpha 90.00
_cell_angle_beta 93.416(2)
_cell_angle_gamma 90.00
_cell_formula_units_Z 2
_cell_length_a 10.4181(4)
_cell_length_b 19.2561(8)
_cell_length_c 10.6622(4)
_cell_measurement_reflns_used 3496
_cell_measurement_temperature 150(2)
_cell_measurement_theta_max 25.65
_cell_measurement_theta_min 2.22
_cell_volume 2135.16(15)
_computing_cell_refinement 'Bruker SAINT version 6.36A (Bruker, 2000)'
_computing_data_collection 'Bruker SMART version 5.625 (Bruker, 2001)'
_computing_data_reduction 'Bruker SAINT; SHELXTL (Sheldrick, 2008)'
_computing_molecular_graphics 'Bruker SHELXTL'
_computing_publication_material 'enCIFer (Allen et al., 2004); PLATON (Spek, 2003)'
_computing_structure_refinement 'SHELXL97 (Sheldrick, 2008)'
_computing_structure_solution 'Bruker SHELXTL'
_diffrn_ambient_temperature 150(2)
_diffrn_measured_fraction_theta_full 0.544
_diffrn_measured_fraction_theta_max 0.544
_diffrn_measurement_device_type 'Bruker SMART APEX CCD diffractometer'
_diffrn_measurement_method '\w rotation with narrow frames'
_diffrn_radiation_monochromator graphite
_diffrn_radiation_source 'normal-focus sealed tube'
_diffrn_radiation_type MoK\a
_diffrn_radiation_wavelength 0.71073
_diffrn_reflns_av_R_equivalents 0.0216
_diffrn_reflns_av_sigmaI/netI 0.0451
_diffrn_reflns_limit_h_max 12
_diffrn_reflns_limit_h_min -11
_diffrn_reflns_limit_k_max 22
_diffrn_reflns_limit_k_min -22
_diffrn_reflns_limit_l_max 7
_diffrn_reflns_limit_l_min -12
_diffrn_reflns_number 5626
_diffrn_reflns_theta_full 25.00
_diffrn_reflns_theta_max 25.00
_diffrn_reflns_theta_min 1.96
_diffrn_standards_decay_% 0
_diffrn_standards_number 0
_exptl_absorpt_coefficient_mu 2.129
_exptl_absorpt_correction_T_max 0.72
_exptl_absorpt_correction_T_min 0.54
_exptl_absorpt_correction_type multi-scan
_exptl_absorpt_process_details '(SADABS; Sheldrick, 1996)'
_exptl_crystal_colour pink
_exptl_crystal_density_diffrn 1.380
_exptl_crystal_density_method 'not measured'
_exptl_crystal_description block
_exptl_crystal_F_000 906
_exptl_crystal_size_max 0.32
_exptl_crystal_size_mid 0.30
_exptl_crystal_size_min 0.16
_refine_diff_density_max 0.429
_refine_diff_density_min -0.320
_refine_diff_density_rms 0.050
_refine_ls_extinction_method none
_refine_ls_goodness_of_fit_ref 1.054
_refine_ls_hydrogen_treatment constr
_refine_ls_matrix_type full
_refine_ls_number_parameters 268
_refine_ls_number_reflns 2117
_refine_ls_number_restraints 180
_refine_ls_restrained_S_all 1.043
_refine_ls_R_factor_all 0.0186
_refine_ls_R_factor_gt 0.0183
_refine_ls_shift/su_max 0.001
_refine_ls_shift/su_mean 0.000
_refine_ls_structure_factor_coef Fsqd
_refine_ls_weighting_details 'calc w=1/[\s^2^(Fo^2^)+(0.0000P)^2^+0.0000P] where P=(Fo^2^+2Fc^2^)/3'
_refine_ls_weighting_scheme calc
_refine_ls_wR_factor_gt 0.0468
_refine_ls_wR_factor_ref 0.0469
_reflns_number_gt 2074
_reflns_number_total 2117
_reflns_threshold_expression I>2\s(I)
_cod_data_source_file b911717b.txt
_cod_data_source_block 19
_cod_original_cell_volume 2135.16(14)
_cod_original_sg_symbol_H-M 'P 21/m'
_cod_database_code 7024150

loop_
_symmetry_equiv_pos_as_xyz
'x, y, z'
'-x, y+1/2, -z'
'-x, -y, -z'
'x, -y-1/2, z'

loop_
_atom_site_label
_atom_site_type_symbol
_atom_site_fract_x
_atom_site_fract_y
_atom_site_fract_z
_atom_site_U_iso_or_equiv
_atom_site_adp_type
_atom_site_occupancy
_atom_site_symmetry_multiplicity
_atom_site_calc_flag
_atom_site_refinement_flags
_atom_site_disorder_assembly
_atom_site_disorder_group
Er1 Er 0.727141(18) 0.7500 0.601443(18) 0.02033(8) Uani 1 2 d S . .
C1 C 0.8141(4) 0.7500 0.8088(4) 0.0212(9) Uani 1 2 d S . .
P1 P 0.85723(7) 0.83254(3) 0.79801(8) 0.01948(17) Uani 1 1 d . . .
C2 C 0.7895(3) 0.88322(13) 0.9225(3) 0.0216(6) Uani 1 1 d . A .
C3 C 0.8491(3) 0.93863(14) 0.9821(3) 0.0319(8) Uani 1 1 d . . .
H3 H 0.9325 0.9519 0.9598 0.038 Uiso 1 1 calc R A .
C4 C 0.7897(4) 0.97607(17) 1.0750(4) 0.0380(9) Uani 1 1 d . A .
H4 H 0.8339 1.0129 1.1182 0.046 Uiso 1 1 calc R . .
C5 C 0.6658(3) 0.95880(17) 1.1033(4) 0.0358(8) Uani 1 1 d . . .
H5 H 0.6230 0.9852 1.1635 0.043 Uiso 1 1 calc R A .
C6 C 0.6040(3) 0.90319(17) 1.0440(3) 0.0360(8) Uani 1 1 d . A .
H6 H 0.5194 0.8911 1.0644 0.043 Uiso 1 1 calc R . .
C7 C 0.6650(3) 0.86530(15) 0.9553(4) 0.0313(8) Uani 1 1 d . . .
H7 H 0.6225 0.8267 0.9161 0.038 Uiso 1 1 calc R A .
C8 C 1.0307(3) 0.84744(13) 0.8164(3) 0.0243(7) Uani 1 1 d . A .
C9 C 1.0980(3) 0.86041(16) 0.7106(4) 0.0326(8) Uani 1 1 d . . .
H9 H 1.0528 0.8664 0.6314 0.039 Uiso 1 1 calc R A .
C10 C 1.2321(3) 0.86467(18) 0.7201(4) 0.0411(10) Uani 1 1 d . A .
H10 H 1.2780 0.8734 0.6474 0.049 Uiso 1 1 calc R . .
C11 C 1.2972(3) 0.85618(17) 0.8350(4) 0.0421(10) Uani 1 1 d . . .
H11 H 1.3884 0.8587 0.8415 0.050 Uiso 1 1 calc R A .
C12 C 1.2310(4) 0.84409(17) 0.9406(5) 0.0428(10) Uani 1 1 d . A .
H12 H 1.2761 0.8394 1.0202 0.051 Uiso 1 1 calc R . .
C13 C 1.0960(3) 0.83878(15) 0.9301(4) 0.0341(9) Uani 1 1 d . . .
H13 H 1.0502 0.8291 1.0025 0.041 Uiso 1 1 calc R A .
N1 N 0.8010(2) 0.85994(11) 0.6617(2) 0.0205(5) Uani 1 1 d . A .
Si1 Si 0.76089(9) 0.94218(4) 0.60972(9) 0.0253(2) Uani 1 1 d . . .
C14 C 0.6059(3) 0.97245(16) 0.6702(4) 0.0404(9) Uani 1 1 d . A .
H14A H 0.5389 0.9377 0.6508 0.061 Uiso 1 1 calc R . .
H14B H 0.5810 1.0167 0.6303 0.061 Uiso 1 1 calc R . .
H14C H 0.6166 0.9789 0.7615 0.061 Uiso 1 1 calc R . .
C15 C 0.8859(4) 1.00963(15) 0.6551(4) 0.0441(10) Uani 1 1 d . A .
H15A H 0.8853 1.0189 0.7455 0.066 Uiso 1 1 calc R . .
H15B H 0.8667 1.0526 0.6083 0.066 Uiso 1 1 calc R . .
H15C H 0.9710 0.9925 0.6352 0.066 Uiso 1 1 calc R . .
C16 C 0.7415(4) 0.93790(18) 0.4345(4) 0.0420(9) Uani 1 1 d . A .
H16A H 0.8199 0.9187 0.4015 0.063 Uiso 1 1 calc R . .
H16B H 0.7264 0.9847 0.4007 0.063 Uiso 1 1 calc R . .
H16C H 0.6682 0.9080 0.4096 0.063 Uiso 1 1 calc R . .
C17 C 0.5013(4) 0.7500 0.6237(5) 0.0388(12) Uani 1 2 d S A .
H17A H 0.4735 0.7080 0.6684 0.047 Uiso 0.50 1 calc PR . .
H17B H 0.4735 0.7920 0.6684 0.047 Uiso 0.50 1 calc PR . .
C18 C 0.4535(5) 0.7500 0.4939(5) 0.0359(11) Uani 1 2 d S . .
C19 C 0.4337(4) 0.81177(17) 0.4242(4) 0.0444(9) Uani 1 1 d . A .
H19 H 0.4459 0.8551 0.4658 0.053 Uiso 1 1 calc R . .
C20 C 0.3975(6) 0.81137(19) 0.2986(4) 0.0682(15) Uani 1 1 d . . .
H20 H 0.3827 0.8541 0.2557 0.082 Uiso 1 1 calc R A .
C21 C 0.3822(9) 0.7500 0.2338(6) 0.085(3) Uani 1 2 d S . .
H21 H 0.3615 0.7500 0.1458 0.102 Uiso 1 2 calc SR . .
O1 O 0.8139(3) 0.7500 0.4039(3) 0.0386(8) Uani 0.50 2 d SPDU A 1
C22 C 0.7521(5) 0.7500 0.2798(4) 0.0448(11) Uani 0.50 2 d SPDU A 1
H22C H 0.6828 0.7852 0.2727 0.054 Uiso 0.25 1 calc PR A 1
H22D H 0.7149 0.7038 0.2589 0.054 Uiso 0.25 1 calc PR A 1
C23 C 0.8576(19) 0.768(2) 0.195(2) 0.049(2) Uani 0.25 1 d PDU A 1
H23C H 0.8654 0.8185 0.1847 0.058 Uiso 0.25 1 calc PR A 1
H23D H 0.8404 0.7464 0.1107 0.058 Uiso 0.25 1 calc PR A 1
C24 C 0.979(2) 0.7374(18) 0.2595(10) 0.055(3) Uani 0.25 1 d PDU A 1
H24C H 1.0573 0.7627 0.2361 0.067 Uiso 0.25 1 calc PR A 1
H24D H 0.9890 0.6874 0.2410 0.067 Uiso 0.25 1 calc PR A 1
C25 C 0.9511(4) 0.7500 0.3963(5) 0.0590(13) Uani 0.50 2 d SPDU A 1
H25C H 0.9903 0.7129 0.4503 0.071 Uiso 0.25 1 calc PR A 1
H25D H 0.9873 0.7952 0.4251 0.071 Uiso 0.25 1 calc PR A 1
O1A O 0.8139(3) 0.7500 0.4039(3) 0.0386(8) Uani 0.50 2 d SPDU A 2
C22A C 0.7521(5) 0.7500 0.2798(4) 0.0448(11) Uani 0.50 2 d SPDU A 2
H22A H 0.7074 0.7948 0.2634 0.054 Uiso 0.25 1 calc PR A 2
H22B H 0.6877 0.7122 0.2719 0.054 Uiso 0.25 1 calc PR A 2
C23A C 0.8536(19) 0.739(3) 0.187(2) 0.050(3) Uani 0.25 1 d PDU A 2
H23A H 0.8314 0.7623 0.1053 0.060 Uiso 0.25 1 calc PR A 2
H23B H 0.8727 0.6897 0.1735 0.060 Uiso 0.25 1 calc PR A 2
C24A C 0.962(3) 0.7765(15) 0.2623(12) 0.055(3) Uani 0.25 1 d PDU A 2
H24A H 0.9503 0.8275 0.2582 0.066 Uiso 0.25 1 calc PR A 2
H24B H 1.0465 0.7645 0.2307 0.066 Uiso 0.25 1 calc PR A 2
C25A C 0.9511(4) 0.7500 0.3963(5) 0.0590(13) Uani 0.50 2 d SPDU A 2
H25A H 0.9876 0.7028 0.4073 0.071 Uiso 0.25 1 calc PR A 2
H25B H 0.9937 0.7817 0.4589 0.071 Uiso 0.25 1 calc PR A 2

loop_
_atom_site_aniso_label
_atom_site_aniso_U_11
_atom_site_aniso_U_22
_atom_site_aniso_U_33
_atom_site_aniso_U_23
_atom_site_aniso_U_13
_atom_site_aniso_U_12
Er1 0.01971(11) 0.02301(10) 0.01807(13) 0.000 -0.00044(9) 0.000
C1 0.018(2) 0.0224(17) 0.023(2) 0.000 0.002(2) 0.000
P1 0.0187(4) 0.0192(3) 0.0203(4) -0.0008(3) -0.0006(4) 0.0003(3)
C2 0.0220(15) 0.0219(12) 0.0212(16) 0.0013(12) 0.0033(15) 0.0013(11)
C3 0.0328(18) 0.0282(14) 0.036(2) -0.0076(14) 0.0099(18) -0.0046(13)
C4 0.041(2) 0.0335(15) 0.040(2) -0.0136(16) 0.0090(19) -0.0043(15)
C5 0.038(2) 0.0406(17) 0.029(2) -0.0061(16) 0.0104(18) 0.0066(16)
C6 0.0245(16) 0.0500(18) 0.034(2) -0.0044(17) 0.0084(17) 0.0014(15)
C7 0.0282(17) 0.0352(15) 0.030(2) -0.0099(15) 0.0025(17) -0.0043(13)
C8 0.0200(16) 0.0191(12) 0.033(2) -0.0040(12) -0.0029(17) 0.0005(11)
C9 0.0244(17) 0.0429(16) 0.031(2) -0.0094(16) 0.0051(17) -0.0011(14)
C10 0.0231(18) 0.0510(19) 0.050(3) -0.0132(19) 0.008(2) -0.0002(15)
C11 0.0186(16) 0.0402(17) 0.067(3) -0.0110(19) -0.002(2) 0.0039(13)
C12 0.028(2) 0.0436(19) 0.054(3) 0.0040(19) -0.016(2) 0.0000(14)
C13 0.0287(18) 0.0330(16) 0.040(2) 0.0051(15) -0.0040(19) -0.0050(13)
N1 0.0186(12) 0.0218(11) 0.0213(14) 0.0035(10) 0.0016(13) 0.0002(9)
Si1 0.0257(4) 0.0226(4) 0.0275(5) 0.0061(3) 0.0008(4) 0.0004(3)
C14 0.039(2) 0.0340(15) 0.048(2) 0.0029(16) 0.004(2) 0.0133(15)
C15 0.049(2) 0.0265(14) 0.056(3) 0.0075(16) -0.007(2) -0.0063(15)
C16 0.052(2) 0.0407(17) 0.033(2) 0.0127(16) -0.002(2) 0.0013(16)
C17 0.022(2) 0.054(3) 0.040(3) 0.000 0.001(2) 0.000
C18 0.026(2) 0.042(2) 0.041(3) 0.000 0.008(2) 0.000
C19 0.059(2) 0.0327(17) 0.042(2) -0.0022(17) 0.005(2) 0.0005(17)
C20 0.121(4) 0.036(2) 0.046(3) 0.0066(19) -0.004(3) 0.005(2)
C21 0.171(9) 0.053(3) 0.028(3) 0.000 -0.015(5) 0.000
O1 0.0314(16) 0.0652(18) 0.0199(16) 0.000 0.0059(16) 0.000
C22 0.043(2) 0.065(3) 0.027(2) 0.000 0.003(2) 0.000
C23 0.054(4) 0.070(5) 0.023(4) 0.003(5) 0.009(4) 0.003(5)
C24 0.044(4) 0.090(6) 0.034(4) 0.003(5) 0.016(4) 0.003(5)
C25 0.041(2) 0.104(3) 0.033(2) 0.000 0.008(2) 0.000
O1A 0.0314(16) 0.0652(18) 0.0199(16) 0.000 0.0059(16) 0.000
C22A 0.043(2) 0.065(3) 0.027(2) 0.000 0.003(2) 0.000
C23A 0.053(4) 0.072(5) 0.026(4) 0.000(5) 0.006(4) 0.000(5)
C24A 0.046(4) 0.087(5) 0.035(4) 0.001(5) 0.015(4) -0.002(5)
C25A 0.041(2) 0.104(3) 0.033(2) 0.000 0.008(2) 0.000

loop_
_atom_type_symbol
_atom_type_description
_atom_type_scat_dispersion_real
_atom_type_scat_dispersion_imag
_atom_type_scat_source
C C 0.0033 0.0016 'International Tables Vol C Tables 4.2.6.8 and 6.1.1.4'
H H 0.0000 0.0000 'International Tables Vol C Tables 4.2.6.8 and 6.1.1.4'
N N 0.0061 0.0033 'International Tables Vol C Tables 4.2.6.8 and 6.1.1.4'
O O 0.0106 0.0060 'International Tables Vol C Tables 4.2.6.8 and 6.1.1.4'
Si Si 0.0817 0.0704 'International Tables Vol C Tables 4.2.6.8 and 6.1.1.4'
P P 0.1023 0.0942 'International Tables Vol C Tables 4.2.6.8 and 6.1.1.4'
Er Er -0.2586 4.9576 'International Tables Vol C Tables 4.2.6.8 and 6.1.1.4'

loop_
_geom_angle_atom_site_label_1
_geom_angle_atom_site_label_2
_geom_angle_atom_site_label_3
_geom_angle
_geom_angle_site_symmetry_1
_geom_angle_site_symmetry_3
N1 Er1 N1 130.66(12) . 4_575
N1 Er1 C1 68.68(7) . .
N1 Er1 C1 68.68(7) 4_575 .
N1 Er1 O1 96.27(7) . .
N1 Er1 O1 96.27(7) 4_575 .
C1 Er1 O1 134.60(12) . .
N1 Er1 C17 106.55(8) . .
N1 Er1 C17 106.55(8) 4_575 .
C1 Er1 C17 103.61(17) . .
O1 Er1 C17 121.80(15) . .
P1 C1 P1 147.0(3) . 4_575
P1 C1 Er1 91.45(16) . .
P1 C1 Er1 91.45(16) 4_575 .
N1 P1 C1 106.83(17) . .
N1 P1 C2 110.08(13) . .
C1 P1 C2 110.14(18) . .
N1 P1 C8 110.27(15) . .
C1 P1 C8 114.41(16) . .
C2 P1 C8 105.13(14) . .
C3 C2 C7 118.3(3) . .
C3 C2 P1 124.8(2) . .
C7 C2 P1 116.9(2) . .
C2 C3 C4 121.5(3) . .
C5 C4 C3 119.2(3) . .
C6 C5 C4 120.1(3) . .
C7 C6 C5 120.2(3) . .
C6 C7 C2 120.7(3) . .
C13 C8 C9 119.7(3) . .
C13 C8 P1 120.9(3) . .
C9 C8 P1 119.1(3) . .
C8 C9 C10 120.3(4) . .
C11 C10 C9 119.7(4) . .
C10 C11 C12 120.3(3) . .
C11 C12 C13 119.6(4) . .
C8 C13 C12 120.3(4) . .
P1 N1 Si1 130.95(15) . .
P1 N1 Er1 92.69(9) . .
Si1 N1 Er1 132.65(13) . .
N1 Si1 C14 111.99(14) . .
N1 Si1 C16 106.91(14) . .
C14 Si1 C16 108.38(19) . .
N1 Si1 C15 113.64(14) . .
C14 Si1 C15 107.16(17) . .
C16 Si1 C15 108.63(19) . .
C18 C17 Er1 101.0(3) . .
C19 C18 C19 114.9(5) 4_575 .
C19 C18 C17 122.4(3) 4_575 .
C19 C18 C17 122.4(3) . .
C20 C19 C18 122.2(4) . .
C19 C20 C21 120.9(4) . .
C20 C21 C20 118.7(6) 4_575 .
C22 O1 C25 109.9(4) . .
C22 O1 Er1 130.8(3) . .
C25 O1 Er1 119.3(3) . .
O1 C22 C23 104.6(12) . .
C22 C23 C24 105.0(14) . .
C23 C24 C25 99.8(16) . .
O1 C25 C24 107.7(9) . .

loop_
_geom_bond_atom_site_label_1
_geom_bond_atom_site_label_2
_geom_bond_distance
_geom_bond_site_symmetry_2
Er1 N1 2.330(2) .
Er1 N1 2.330(2) 4_575
Er1 C1 2.339(4) .
Er1 O1 2.341(3) .
Er1 C17 2.379(5) .
C1 P1 1.6575(14) .
C1 P1 1.6575(14) 4_575
P1 N1 1.623(3) .
P1 C2 1.823(3) .
P1 C8 1.829(3) .
C2 C3 1.371(4) .
C2 C7 1.406(5) .
C3 C4 1.399(5) .
C4 C5 1.383(5) .
C5 C6 1.382(5) .
C6 C7 1.379(5) .
C8 C13 1.365(5) .
C8 C9 1.385(5) .
C9 C10 1.396(5) .
C10 C11 1.374(6) .
C11 C12 1.375(7) .
C12 C13 1.408(5) .
N1 Si1 1.721(2) .
Si1 C14 1.867(4) .
Si1 C16 1.869(4) .
Si1 C15 1.882(3) .
C17 C18 1.443(7) .
C18 C19 1.411(5) 4_575
C18 C19 1.411(5) .
C19 C20 1.370(6) .
C20 C21 1.373(5) .
C21 C20 1.373(5) 4_575
O1 C22 1.436(3) .
O1 C25 1.437(3) .
C22 C23 1.505(5) .
C23 C24 1.524(5) .
C24 C25 1.525(5) .
C23A C24A 1.524(5) .
